data_4124340
loop_
_publ_author_name
'Bag, Pradip'
'Itkis, Mikhail E.'
'Stekovic, Dejan'
'Pal, Sushanta K.'
'Tham, Fook S.'
'Haddon, Robert C.'

_publ_section_title
;
 Band Structure Engineering by Substitutional Doping in Solid-State
 Solutions of [5-Me-PLY(O,O)]2B(1-x)Bex Radical Crystals.
;
_journal_issue 31
_journal_name_full 'Journal of the American Chemical Society'
_journal_page_first 10000
_journal_page_last 10008
_journal_paper_doi 10.1021/jacs.5b06145
_journal_volume 137
_journal_year 2015
_chemical_formula_sum 'C28 H18 B0.72 Be0.28 O4'
_chemical_formula_weight 428.73
_chemical_name_systematic
; 
 ? 
;
_space_group_crystal_system monoclinic
_space_group_IT_number 14
_space_group_name_Hall '-P 2ybc'
_space_group_name_H-M_alt 'P 1 21/c 1'
_symmetry_space_group_name_Hall '-P 2ybc'
_symmetry_space_group_name_H-M 'P 1 21/c 1'
_atom_sites_solution_hydrogens geom
_audit_creation_method SHELXL-2013
_cell_angle_alpha 90
_cell_angle_beta 103.425(1)
_cell_angle_gamma 90
_cell_formula_units_Z 4
_cell_length_a 7.4835(3)
_cell_length_b 23.7498(11)
_cell_length_c 11.2814(5)
_cell_measurement_reflns_used 9927
_cell_measurement_temperature 100(2)
_cell_measurement_theta_max 30.30
_cell_measurement_theta_min 2.53
_cell_volume 1950.27(15)
_computing_cell_refinement 'Bruker SAINT'
_computing_data_collection 'Bruker APEX2'
_computing_data_reduction 'Bruker SAINT'
_computing_molecular_graphics 'Bruker SHELXTL'
_computing_publication_material 'Bruker SHELXTL'
_computing_structure_refinement 'SHELXL-2013 (Sheldrick, 2013)'
_computing_structure_solution 'SHELXS-97 (Sheldrick 2008)'
_diffrn_ambient_temperature 100(2)
_diffrn_measured_fraction_theta_full 1.000
_diffrn_measured_fraction_theta_max 1.000
_diffrn_measurement_device_type 'Bruker APEX-II CCD'
_diffrn_measurement_method '\f and \w scans'
_diffrn_radiation_type MoK\a
_diffrn_radiation_wavelength 0.71073
_diffrn_reflns_av_R_equivalents 0.0523
_diffrn_reflns_av_unetI/netI 0.0282
_diffrn_reflns_laue_measured_fraction_full 1.000
_diffrn_reflns_laue_measured_fraction_max 1.000
_diffrn_reflns_limit_h_max 9
_diffrn_reflns_limit_h_min -9
_diffrn_reflns_limit_k_max 30
_diffrn_reflns_limit_k_min -30
_diffrn_reflns_limit_l_max 14
_diffrn_reflns_limit_l_min -14
_diffrn_reflns_number 40746
_diffrn_reflns_point_group_measured_fraction_full 1.000
_diffrn_reflns_point_group_measured_fraction_max 1.000
_diffrn_reflns_theta_full 25.242
_diffrn_reflns_theta_max 27.485
_diffrn_reflns_theta_min 1.715
_exptl_absorpt_coefficient_mu 0.096
_exptl_absorpt_correction_type multi-scan
_exptl_absorpt_process_details 'Bruker SADABS'
_exptl_crystal_colour black
_exptl_crystal_density_diffrn 1.460
_exptl_crystal_density_meas ?
_exptl_crystal_density_method 'not measured'
_exptl_crystal_description 'thin plate frag'
_exptl_crystal_F_000 891
_exptl_crystal_size_max 0.427
_exptl_crystal_size_mid 0.296
_exptl_crystal_size_min 0.031
_exptl_transmission_factor_max 0.7461
_exptl_transmission_factor_min 0.6777
_refine_diff_density_max 0.135
_refine_diff_density_min -0.164
_refine_diff_density_rms 0.035
_refine_ls_extinction_method none
_refine_ls_goodness_of_fit_ref 1.077
_refine_ls_hydrogen_treatment constr
_refine_ls_matrix_type full
_refine_ls_number_parameters 516
_refine_ls_number_reflns 4486
_refine_ls_number_restraints 1204
_refine_ls_restrained_S_all 0.965
_refine_ls_R_factor_all 0.0729
_refine_ls_R_factor_gt 0.0393
_refine_ls_shift/su_max 0.000
_refine_ls_shift/su_mean 0.000
_refine_ls_structure_factor_coef Fsqd
_refine_ls_weighting_details 'w=1/[\s^2^(Fo^2^)+(0.0241P)^2^+0.6612P] where P=(Fo^2^+2Fc^2^)/3'
_refine_ls_weighting_scheme calc
_refine_ls_wR_factor_gt 0.0772
_refine_ls_wR_factor_ref 0.0882
_reflns_Friedel_coverage 0.000
_reflns_number_gt 2942
_reflns_number_total 4486
_reflns_threshold_expression 'I > 2\s(I)'
_cod_data_source_file ja5b06145_si_004.cif
_cod_data_source_block rh248_0m
_cod_depositor_comments
;
The following automatic conversions were performed:

'_exptl_crystal_density_meas' value 'not measured' was changed to '?'
- the value is perceived as not measured.

Automatic conversion script
Id: cif_fix_values 3271 2015-04-21 07:52:19Z andrius 
;
_cod_database_code 4124340
_shelx_space_group_comment
; 
The symmetry employed for this shelxl refinement is uniquely defined 
by the following loop, which should always be used as a source of 
symmetry information in preference to the above space-group names. 
They are only intended as comments. 
;
_shelx_estimated_absorpt_t_min 0.960
_shelx_estimated_absorpt_t_max 0.997
_shelxl_version_number 2013-4

loop_
_space_group_symop_operation_xyz
'x, y, z'
'-x, y+1/2, -z+1/2'
'-x, -y, -z'
'x, -y-1/2, z-1/2'

loop_
_atom_site_label
_atom_site_type_symbol
_atom_site_fract_x
_atom_site_fract_y
_atom_site_fract_z
_atom_site_U_iso_or_equiv
_atom_site_adp_type
_atom_site_occupancy
_atom_site_site_symmetry_order
_atom_site_calc_flag
_atom_site_refinement_flags_posn
_atom_site_refinement_flags_adp
_atom_site_refinement_flags_occupancy
_atom_site_disorder_assembly
_atom_site_disorder_group
B1 B 0.1733(7) 0.4014(2) 0.1453(4) 0.0357(6) Uani 0.721(9) 1 d D . P A 1
O1 O 0.0959(8) 0.3530(2) 0.0714(5) 0.0375(8) Uani 0.721(9) 1 d D . P A 1
C1 C 0.1703(7) 0.3320(2) -0.0168(5) 0.0297(10) Uani 0.721(9) 1 d D U P A 1
C2 C 0.0949(12) 0.2851(3) -0.0859(6) 0.0421(8) Uani 0.721(9) 1 d D U P A 1
H2A H -0.0133 0.2687 -0.0704 0.050 Uiso 0.721(9) 1 calc R U P A 1
C3 C 0.1690(9) 0.2615(3) -0.1748(7) 0.0454(17) Uani 0.721(9) 1 d D U P A 1
H3A H 0.1142 0.2295 -0.2190 0.055 Uiso 0.721(9) 1 calc R U P A 1
C3A C 0.3303(9) 0.2864(3) -0.1991(6) 0.0349(14) Uani 0.721(9) 1 d D U P A 1
C4 C 0.4160(11) 0.2638(3) -0.2871(7) 0.0401(16) Uani 0.721(9) 1 d D U P A 1
H4A H 0.3625 0.2318 -0.3322 0.048 Uiso 0.721(9) 1 calc R U P A 1
C5 C 0.5762(12) 0.2865(4) -0.3109(8) 0.0377(15) Uani 0.721(9) 1 d D U P A 1
C6 C 0.6521(10) 0.3332(3) -0.2428(6) 0.0328(14) Uani 0.721(9) 1 d D U P A 1
H6A H 0.7616 0.3492 -0.2571 0.039 Uiso 0.721(9) 1 calc R U P A 1
C6A C 0.5726(9) 0.3576(3) -0.1539(6) 0.0305(14) Uani 0.721(9) 1 d D U P A 1
C7 C 0.6524(10) 0.4051(3) -0.0845(6) 0.0332(14) Uani 0.721(9) 1 d D U P A 1
H7A H 0.7618 0.4212 -0.0987 0.040 Uiso 0.721(9) 1 calc R U P A 1
C8 C 0.5735(14) 0.4280(4) 0.0023(6) 0.0350(11) Uani 0.721(9) 1 d D U P A 1
H8A H 0.6274 0.4601 0.0468 0.042 Uiso 0.721(9) 1 calc R U P A 1
C9 C 0.4135(9) 0.4043(2) 0.0261(5) 0.0286(11) Uani 0.721(9) 1 d D U P A 1
C9A C 0.3306(8) 0.3568(2) -0.0397(5) 0.0282(12) Uani 0.721(9) 1 d D U P A 1
C9B C 0.4099(7) 0.3340(2) -0.1311(5) 0.0271(12) Uani 0.721(9) 1 d D U P A 1
O9 O 0.3367(8) 0.4265(3) 0.1112(6) 0.0350(8) Uani 0.721(9) 1 d D . P A 1
C10 C 0.6626(11) 0.2616(3) -0.4075(7) 0.0407(13) Uani 0.721(9) 1 d D U P A 1
H10A H 0.6490 0.2205 -0.4081 0.061 Uiso 0.721(9) 1 calc R U P A 1
H10B H 0.7933 0.2713 -0.3897 0.061 Uiso 0.721(9) 1 calc R U P A 1
H10C H 0.6014 0.2767 -0.4875 0.061 Uiso 0.721(9) 1 calc R U P A 1
O11 O 0.0319(10) 0.4455(3) 0.1290(8) 0.0356(4) Uani 0.721(9) 1 d D . P A 1
C11 C 0.0558(13) 0.4824(4) 0.2206(7) 0.0301(9) Uani 0.721(9) 1 d D U P A 1
C12 C -0.0457(15) 0.5327(4) 0.2013(10) 0.0304(10) Uani 0.721(9) 1 d D U P A 1
H12A H -0.1268 0.5391 0.1242 0.037 Uiso 0.721(9) 1 calc R U P A 1
C13 C -0.0309(17) 0.5728(6) 0.2903(9) 0.0318(9) Uani 0.721(9) 1 d D U P A 1
H13A H -0.1009 0.6065 0.2724 0.038 Uiso 0.721(9) 1 calc R U P A 1
C13A C 0.086(2) 0.5660(5) 0.4090(9) 0.0285(10) Uani 0.721(9) 1 d D U P A 1
C14 C 0.1102(17) 0.6068(4) 0.5014(8) 0.0311(15) Uani 0.721(9) 1 d D U P A 1
H14A H 0.0489 0.6419 0.4840 0.037 Uiso 0.721(9) 1 calc R U P A 1
C15 C 0.2207(17) 0.5980(4) 0.6177(8) 0.0275(13) Uani 0.721(9) 1 d D U P A 1
C16 C 0.3074(17) 0.5459(3) 0.6412(8) 0.0293(13) Uani 0.721(9) 1 d D U P A 1
H16A H 0.3822 0.5387 0.7201 0.035 Uiso 0.721(9) 1 calc R U P A 1
C16A C 0.2879(16) 0.5035(3) 0.5522(7) 0.0240(12) Uani 0.721(9) 1 d D U P A 1
C17 C 0.3715(14) 0.4493(3) 0.5745(8) 0.0285(11) Uani 0.721(9) 1 d D U P A 1
H17A H 0.4432 0.4409 0.6537 0.034 Uiso 0.721(9) 1 calc R U P A 1
C18 C 0.3517(14) 0.4089(4) 0.4856(7) 0.0284(14) Uani 0.721(9) 1 d D U P A 1
H18A H 0.4037 0.3726 0.5054 0.034 Uiso 0.721(9) 1 calc R U P A 1
C19 C 0.2549(13) 0.4206(3) 0.3652(7) 0.0286(9) Uani 0.721(9) 1 d D U P A 1
C19A C 0.1645(18) 0.4731(4) 0.3398(8) 0.0278(15) Uani 0.721(9) 1 d D U P A 1
C19B C 0.1823(18) 0.5142(4) 0.4321(8) 0.0269(9) Uani 0.721(9) 1 d D U P A 1
O19 O 0.2335(10) 0.3829(3) 0.2743(4) 0.0332(9) Uani 0.721(9) 1 d D . P A 1
C20 C 0.2461(16) 0.6424(4) 0.7152(8) 0.0378(16) Uani 0.721(9) 1 d D U P A 1
H20A H 0.1661 0.6745 0.6855 0.057 Uiso 0.721(9) 1 calc R U P A 1
H20B H 0.3745 0.6548 0.7355 0.057 Uiso 0.721(9) 1 calc R U P A 1
H20C H 0.2143 0.6267 0.7880 0.057 Uiso 0.721(9) 1 calc R U P A 1
Be1 Be 0.1849(19) 0.3965(6) 0.1337(12) 0.0357(6) Uani 0.279(9) 1 d D . P A 2
O1E O 0.103(2) 0.3455(7) 0.0445(13) 0.0375(8) Uani 0.279(9) 1 d D . P A 2
C1E C 0.182(2) 0.3282(7) -0.0393(13) 0.041(3) Uani 0.279(9) 1 d D U P A 2
C2E C 0.091(3) 0.2802(7) -0.1027(16) 0.0421(8) Uani 0.279(9) 1 d D U P A 2
H2E H -0.0182 0.2638 -0.0887 0.050 Uiso 0.279(9) 1 calc R U P A 2
C3E C 0.183(2) 0.2617(9) -0.1858(18) 0.045(4) Uani 0.279(9) 1 d D U P A 2
H3E H 0.1270 0.2298 -0.2304 0.054 Uiso 0.279(9) 1 calc R U P A 2
C3F C 0.346(2) 0.2800(7) -0.2204(15) 0.030(3) Uani 0.279(9) 1 d D U P A 2
C4E C 0.428(3) 0.2573(9) -0.3086(18) 0.033(3) Uani 0.279(9) 1 d D U P A 2
H4E H 0.3746 0.2254 -0.3540 0.039 Uiso 0.279(9) 1 calc R U P A 2
C5E C 0.588(3) 0.2803(9) -0.332(2) 0.032(3) Uani 0.279(9) 1 d D U P A 2
C6E C 0.667(3) 0.3270(8) -0.2652(17) 0.033(3) Uani 0.279(9) 1 d D U P A 2
H6E H 0.7765 0.3427 -0.2809 0.040 Uiso 0.279(9) 1 calc R U P A 2
C6F C 0.591(2) 0.3515(7) -0.1759(14) 0.022(2) Uani 0.279(9) 1 d D U P A 2
C7E C 0.664(3) 0.3994(7) -0.1044(17) 0.038(3) Uani 0.279(9) 1 d D U P A 2
H7E H 0.7736 0.4162 -0.1175 0.046 Uiso 0.279(9) 1 calc R U P A 2
C8E C 0.586(4) 0.4221(10) -0.0187(18) 0.0350(11) Uani 0.279(9) 1 d D U P A 2
H8E H 0.6401 0.4540 0.0260 0.042 Uiso 0.279(9) 1 calc R U P A 2
C9E C 0.424(3) 0.3990(7) 0.0052(14) 0.038(3) Uani 0.279(9) 1 d D U P A 2
C9F C 0.346(2) 0.3512(6) -0.0641(13) 0.024(2) Uani 0.279(9) 1 d D U P A 2
C9G C 0.428(2) 0.3276(6) -0.1540(12) 0.027(2) Uani 0.279(9) 1 d D U P A 2
O9E O 0.360(2) 0.4223(8) 0.0901(16) 0.0350(8) Uani 0.279(9) 1 d D . P A 2
C10E C 0.682(4) 0.2574(10) -0.426(2) 0.064(5) Uani 0.279(9) 1 d D U P A 2
H10D H 0.6115 0.2254 -0.4679 0.096 Uiso 0.279(9) 1 calc R U P A 2
H10E H 0.8062 0.2449 -0.3864 0.096 Uiso 0.279(9) 1 calc R U P A 2
H10F H 0.6889 0.2869 -0.4856 0.096 Uiso 0.279(9) 1 calc R U P A 2
O11E O 0.040(3) 0.4466(8) 0.131(2) 0.0356(4) Uani 0.279(9) 1 d D . P A 2
C11E C 0.033(4) 0.4841(10) 0.212(2) 0.0301(9) Uani 0.279(9) 1 d D U P A 2
C12E C -0.057(4) 0.5373(12) 0.186(3) 0.0304(10) Uani 0.279(9) 1 d D U P A 2
H12B H -0.1316 0.5456 0.1073 0.037 Uiso 0.279(9) 1 calc R U P A 2
C13E C -0.031(4) 0.5755(15) 0.278(3) 0.0318(9) Uani 0.279(9) 1 d D U P A 2
H13B H -0.0890 0.6112 0.2648 0.038 Uiso 0.279(9) 1 calc R U P A 2
C13F C 0.084(6) 0.5619(12) 0.394(3) 0.0285(10) Uani 0.279(9) 1 d D U P A 2
C14E C 0.104(4) 0.6012(11) 0.489(2) 0.030(3) Uani 0.279(9) 1 d D U P A 2
H14B H 0.0383 0.6356 0.4762 0.036 Uiso 0.279(9) 1 calc R U P A 2
C15E C 0.222(5) 0.5897(9) 0.602(2) 0.030(3) Uani 0.279(9) 1 d D U P A 2
C16E C 0.305(4) 0.5371(8) 0.6257(19) 0.025(3) Uani 0.279(9) 1 d D U P A 2
H16B H 0.3779 0.5295 0.7048 0.030 Uiso 0.279(9) 1 calc R U P A 2
C16F C 0.283(4) 0.4952(9) 0.536(2) 0.030(3) Uani 0.279(9) 1 d D U P A 2
C17E C 0.364(4) 0.4403(9) 0.558(2) 0.0285(11) Uani 0.279(9) 1 d D U P A 2
H17B H 0.4330 0.4311 0.6379 0.034 Uiso 0.279(9) 1 calc R U P A 2
C18E C 0.345(4) 0.4012(11) 0.469(2) 0.034(3) Uani 0.279(9) 1 d D U P A 2
H18B H 0.4016 0.3654 0.4847 0.040 Uiso 0.279(9) 1 calc R U P A 2
C19E C 0.237(4) 0.4147(9) 0.3493(19) 0.0286(9) Uani 0.279(9) 1 d D U P A 2
C19F C 0.158(5) 0.4692(10) 0.324(2) 0.029(3) Uani 0.279(9) 1 d D U P A 2
C19G C 0.170(5) 0.5087(11) 0.421(2) 0.0269(9) Uani 0.279(9) 1 d D U P A 2
O19E O 0.255(3) 0.3756(8) 0.2735(11) 0.0332(9) Uani 0.279(9) 1 d D . P A 2
C20E C 0.249(3) 0.6358(9) 0.6962(19) 0.027(3) Uani 0.279(9) 1 d D U P A 2
H20D H 0.3751 0.6346 0.7454 0.041 Uiso 0.279(9) 1 calc R U P A 2
H20E H 0.1631 0.6302 0.7491 0.041 Uiso 0.279(9) 1 calc R U P A 2
H20F H 0.2254 0.6724 0.6556 0.041 Uiso 0.279(9) 1 calc R U P A 2

loop_
_atom_site_aniso_label
_atom_site_aniso_U_11
_atom_site_aniso_U_22
_atom_site_aniso_U_33
_atom_site_aniso_U_23
_atom_site_aniso_U_13
_atom_site_aniso_U_12
B1 0.0322(12) 0.0309(13) 0.0401(15) 0.0034(10) 0.0003(10) -0.0026(10)
O1 0.0335(8) 0.0343(17) 0.042(2) 0.0008(12) 0.0028(13) -0.0076(10)
C1 0.0245(18) 0.0266(18) 0.032(2) 0.0088(16) -0.0048(15) -0.0044(14)
C2 0.0320(10) 0.0303(15) 0.055(2) 0.0054(14) -0.0090(15) -0.0114(11)
C3 0.033(3) 0.029(3) 0.063(4) 0.008(3) -0.010(2) -0.014(2)
C3A 0.035(2) 0.025(2) 0.038(3) 0.0018(19) -0.0055(18) -0.0006(15)
C4 0.045(2) 0.026(3) 0.042(4) -0.005(2) -0.006(2) -0.0076(19)
C5 0.045(2) 0.030(2) 0.032(3) -0.0017(19) -0.004(2) -0.0035(18)
C6 0.035(2) 0.029(2) 0.031(3) 0.0019(18) -0.0003(19) -0.0086(18)
C6A 0.035(2) 0.026(2) 0.027(2) 0.0041(17) -0.0007(16) -0.0023(15)
C7 0.034(2) 0.031(2) 0.031(2) 0.0015(17) -0.0002(18) -0.0158(17)
C8 0.0371(17) 0.029(2) 0.033(3) -0.0005(18) -0.005(2) -0.0108(13)
C9 0.029(2) 0.0228(18) 0.028(2) 0.0046(15) -0.0040(16) -0.0074(16)
C9A 0.0273(19) 0.025(2) 0.027(2) 0.0037(17) -0.0040(15) -0.0011(13)
C9B 0.0257(18) 0.0204(19) 0.030(2) 0.0028(17) -0.0051(16) -0.0026(14)
O9 0.0342(17) 0.0339(12) 0.034(2) -0.0022(12) 0.0030(10) -0.0077(12)
C10 0.053(3) 0.031(2) 0.035(3) 0.003(2) 0.002(2) -0.0100(18)
O11 0.0307(9) 0.0348(7) 0.0364(7) 0.0036(5) -0.0024(6) -0.0014(6)
C11 0.020(3) 0.0321(10) 0.0348(15) 0.0069(10) -0.0017(15) -0.0051(12)
C12 0.0244(15) 0.0327(19) 0.029(3) 0.0131(16) -0.0053(18) -0.0012(11)
C13 0.0270(8) 0.0304(15) 0.035(2) 0.0132(16) 0.0007(14) -0.0010(9)
C13A 0.0243(8) 0.0305(18) 0.029(3) 0.0061(16) 0.003(2) -0.0046(14)
C14 0.026(3) 0.029(2) 0.039(3) 0.0006(19) 0.007(2) -0.0058(17)
C15 0.0225(19) 0.031(3) 0.029(3) 0.002(2) 0.005(2) -0.001(2)
C16 0.024(2) 0.034(3) 0.030(2) -0.0015(17) 0.0048(17) -0.0045(19)
C16A 0.0191(17) 0.025(2) 0.026(3) 0.006(2) 0.0007(19) -0.0019(19)
C17 0.0226(11) 0.031(3) 0.028(3) 0.0066(16) -0.0007(16) -0.002(2)
C18 0.0233(18) 0.026(3) 0.031(3) 0.007(2) -0.0022(17) 0.0028(17)
C19 0.021(2) 0.0290(19) 0.032(2) 0.0017(12) -0.0013(17) -0.0072(16)
C19A 0.021(2) 0.032(3) 0.028(3) 0.010(2) -0.0010(19) -0.001(2)
C19B 0.0199(19) 0.029(2) 0.029(2) 0.0065(12) 0.0005(15) -0.0058(17)
O19 0.0313(19) 0.0265(19) 0.0396(7) 0.0045(8) 0.0037(8) 0.0058(13)
C20 0.040(3) 0.040(3) 0.033(3) -0.0060(19) 0.008(2) -0.0022(18)
Be1 0.0322(12) 0.0309(13) 0.0401(15) 0.0034(10) 0.0003(10) -0.0026(10)
O1E 0.0335(8) 0.0343(17) 0.042(2) 0.0008(12) 0.0028(13) -0.0076(10)
C1E 0.044(6) 0.047(6) 0.031(6) 0.003(4) 0.007(4) 0.015(4)
C2E 0.0320(10) 0.0303(15) 0.055(2) 0.0054(14) -0.0090(15) -0.0114(11)
C3E 0.044(8) 0.039(9) 0.045(7) -0.001(6) -0.003(6) 0.005(6)
C3F 0.033(5) 0.017(4) 0.032(6) -0.007(4) -0.008(4) -0.003(4)
C4E 0.046(5) 0.024(5) 0.021(5) -0.011(4) -0.005(4) 0.004(4)
C5E 0.047(6) 0.024(5) 0.022(6) 0.002(4) -0.001(4) -0.001(4)
C6E 0.038(5) 0.044(6) 0.017(5) 0.002(4) 0.005(4) 0.013(4)
C6F 0.022(4) 0.023(4) 0.019(5) -0.001(3) -0.002(3) 0.001(3)
C7E 0.045(6) 0.038(6) 0.027(6) 0.003(4) -0.003(4) 0.005(4)
C8E 0.0371(17) 0.029(2) 0.033(3) -0.0005(18) -0.005(2) -0.0108(13)
C9E 0.040(5) 0.043(5) 0.027(5) -0.004(4) -0.001(4) 0.021(4)
C9F 0.025(4) 0.018(4) 0.023(6) -0.001(3) -0.002(3) -0.003(3)
C9G 0.035(4) 0.023(4) 0.022(4) -0.003(3) 0.003(3) 0.013(3)
O9E 0.0342(17) 0.0339(12) 0.034(2) -0.0022(12) 0.0030(10) -0.0077(12)
C10E 0.069(9) 0.079(9) 0.047(8) -0.025(6) 0.021(6) -0.010(7)
O11E 0.0307(9) 0.0348(7) 0.0364(7) 0.0036(5) -0.0024(6) -0.0014(6)
C11E 0.020(3) 0.0321(10) 0.0348(15) 0.0069(10) -0.0017(15) -0.0051(12)
C12E 0.0244(15) 0.0327(19) 0.029(3) 0.0131(16) -0.0053(18) -0.0012(11)
C13E 0.0270(8) 0.0304(15) 0.035(2) 0.0132(16) 0.0007(14) -0.0010(9)
C13F 0.0243(8) 0.0305(18) 0.029(3) 0.0061(16) 0.003(2) -0.0046(14)
C14E 0.026(7) 0.033(7) 0.029(5) 0.017(5) 0.001(5) 0.008(6)
C15E 0.033(6) 0.030(6) 0.029(5) -0.014(4) 0.012(4) -0.009(5)
C16E 0.025(5) 0.027(5) 0.020(5) 0.011(4) -0.004(5) 0.000(5)
C16F 0.025(5) 0.033(5) 0.033(5) -0.012(4) 0.010(4) -0.008(4)
C17E 0.0226(11) 0.031(3) 0.028(3) 0.0066(16) -0.0007(16) -0.002(2)
C18E 0.037(7) 0.030(5) 0.037(6) -0.002(4) 0.016(5) -0.008(4)
C19E 0.021(2) 0.0290(19) 0.032(2) 0.0017(12) -0.0013(17) -0.0072(16)
C19F 0.026(6) 0.025(5) 0.035(6) -0.008(4) 0.003(5) -0.011(4)
C19G 0.0199(19) 0.029(2) 0.029(2) 0.0065(12) 0.0005(15) -0.0058(17)
O19E 0.0313(19) 0.0265(19) 0.0396(7) 0.0045(8) 0.0037(8) 0.0058(13)
C20E 0.026(5) 0.033(6) 0.021(6) 0.006(4) 0.002(4) 0.007(5)

loop_
_atom_type_symbol
_atom_type_description
_atom_type_scat_dispersion_real
_atom_type_scat_dispersion_imag
_atom_type_scat_source
C C 0.0033 0.0016 'International Tables Vol C Tables 4.2.6.8 and 6.1.1.4'
H H 0.0000 0.0000 'International Tables Vol C Tables 4.2.6.8 and 6.1.1.4'
Be Be 0.0005 0.0002 'International Tables Vol C Tables 4.2.6.8 and 6.1.1.4'
B B 0.0013 0.0007 'International Tables Vol C Tables 4.2.6.8 and 6.1.1.4'
O O 0.0106 0.0060 'International Tables Vol C Tables 4.2.6.8 and 6.1.1.4'

loop_
_geom_angle_atom_site_label_1
_geom_angle_atom_site_label_2
_geom_angle_atom_site_label_3
_geom_angle
O1 B1 O11 108.1(3)
O1 B1 O19 108.5(3)
O11 B1 O19 112.3(3)
O1 B1 O9 114.1(3)
O11 B1 O9 107.1(3)
O19 B1 O9 106.9(3)
C1 O1 B1 122.6(4)
O1 C1 C2 121.6(5)
O1 C1 C9A 119.8(5)
C2 C1 C9A 118.6(5)
C3 C2 C1 123.5(7)
C3 C2 H2A 118.3
C1 C2 H2A 118.3
C2 C3 C3A 118.4(7)
C2 C3 H3A 120.8
C3A C3 H3A 120.8
C4 C3A C9B 118.8(5)
C4 C3A C3 121.6(6)
C9B C3A C3 119.6(5)
C5 C4 C3A 122.8(6)
C5 C4 H4A 118.6
C3A C4 H4A 118.6
C6 C5 C4 117.4(6)
C6 C5 C10 121.4(6)
C4 C5 C10 121.2(5)
C5 C6 C6A 122.4(5)
C5 C6 H6A 118.8
C6A C6 H6A 118.8
C6 C6A C9B 119.4(5)
C6 C6A C7 121.8(5)
C9B C6A C7 118.8(5)
C8 C7 C6A 120.8(6)
C8 C7 H7A 119.6
C6A C7 H7A 119.6
C7 C8 C9 120.5(7)
C7 C8 H8A 119.8
C9 C8 H8A 119.8
O9 C9 C8 120.6(5)
O9 C9 C9A 118.8(5)
C8 C9 C9A 120.6(4)
C9B C9A C1 119.6(4)
C9B C9A C9 118.8(4)
C1 C9A C9 121.6(5)
C9A C9B C6A 120.4(4)
C9A C9B C3A 120.4(4)
C6A C9B C3A 119.2(5)
C9 O9 B1 123.0(4)
C5 C10 H10A 109.5
C5 C10 H10B 109.5
H10A C10 H10B 109.5
C5 C10 H10C 109.5
H10A C10 H10C 109.5
H10B C10 H10C 109.5
C11 O11 B1 114.1(6)
O11 C11 C12 117.9(8)
O11 C11 C19A 125.1(8)
C12 C11 C19A 116.8(7)
C13 C12 C11 121.9(10)
C13 C12 H12A 119.0
C11 C12 H12A 119.0
C12 C13 C13A 122.4(11)
C12 C13 H13A 118.8
C13A C13 H13A 118.8
C14 C13A C19B 119.2(9)
C14 C13A C13 124.3(8)
C19B C13A C13 116.4(8)
C15 C14 C13A 122.8(8)
C15 C14 H14A 118.6
C13A C14 H14A 118.6
C16 C15 C14 117.4(7)
C16 C15 C20 120.6(6)
C14 C15 C20 122.0(6)
C15 C16 C16A 122.2(7)
C15 C16 H16A 118.9
C16A C16 H16A 118.9
C16 C16A C19B 119.7(6)
C16 C16A C17 123.4(6)
C19B C16A C17 116.9(6)
C18 C17 C16A 122.2(7)
C18 C17 H17A 118.9
C16A C17 H17A 118.9
C17 C18 C19 120.8(6)
C17 C18 H18A 119.6
C19 C18 H18A 119.6
O19 C19 C18 123.3(6)
O19 C19 C19A 117.8(7)
C18 C19 C19A 118.8(6)
C19B C19A C19 120.2(7)
C19B C19A C11 121.8(6)
C19 C19A C11 118.1(7)
C19A C19B C13A 120.5(7)
C19A C19B C16A 121.0(7)
C13A C19B C16A 118.4(7)
C19 O19 B1 120.4(5)
C15 C20 H20A 109.5
C15 C20 H20B 109.5
H20A C20 H20B 109.5
C15 C20 H20C 109.5
H20A C20 H20C 109.5
H20B C20 H20C 109.5
O1E Be1 O11E 113.0(6)
O1E Be1 O19E 111.7(6)
O11E Be1 O19E 108.1(6)
O1E Be1 O9E 108.2(6)
O11E Be1 O9E 107.7(6)
O19E Be1 O9E 108.0(6)
C1E O1E Be1 121.8(12)
O1E C1E C9F 125.5(16)
O1E C1E C2E 111.8(14)
C9F C1E C2E 122.6(15)
C3E C2E C1E 110(2)
C3E C2E H2E 125.0
C1E C2E H2E 125.0
C2E C3E C3F 134(2)
C2E C3E H3E 113.2
C3F C3E H3E 113.2
C4E C3F C9G 118.2(15)
C4E C3F C3E 128.6(16)
C9G C3F C3E 113.2(16)
C5E C4E C3F 121.5(18)
C5E C4E H4E 119.2
C3F C4E H4E 119.2
C6E C5E C4E 119.3(19)
C6E C5E C10E 117.3(17)
C4E C5E C10E 123.3(17)
C5E C6E C6F 121.6(18)
C5E C6E H6E 119.2
C6F C6E H6E 119.2
C6E C6F C9G 118.2(15)
C6E C6F C7E 124.7(15)
C9G C6F C7E 117.2(16)
C8E C7E C6F 123(2)
C8E C7E H7E 118.6
C6F C7E H7E 118.6
C7E C8E C9E 121(2)
C7E C8E H8E 119.4
C9E C8E H8E 119.4
O9E C9E C8E 117.4(16)
O9E C9E C9F 124.7(18)
C8E C9E C9F 117.9(14)
C9G C9F C1E 121.7(12)
C9G C9F C9E 120.9(12)
C1E C9F C9E 117.4(15)
C6F C9G C3F 121.1(13)
C6F C9G C9F 120.0(13)
C3F C9G C9F 118.9(13)
C9E O9E Be1 122.0(14)
C5E C10E H10D 109.5
C5E C10E H10E 109.5
H10D C10E H10E 109.5
C5E C10E H10F 109.5
H10D C10E H10F 109.5
H10E C10E H10F 109.5
C11E O11E Be1 129.4(16)
O11E C11E C19F 110(2)
O11E C11E C12E 124(2)
C19F C11E C12E 125.7(19)
C13E C12E C11E 117(3)
C13E C12E H12B 121.6
C11E C12E H12B 121.6
C12E C13E C13F 120(3)
C12E C13E H13B 119.9
C13F C13E H13B 119.9
C14E C13F C19G 118(2)
C14E C13F C13E 119(2)
C19G C13F C13E 123(2)
C15E C14E C13F 120(2)
C15E C14E H14B 120.1
C13F C14E H14B 120.1
C16E C15E C14E 120.7(17)
C16E C15E C20E 122.1(16)
C14E C15E C20E 117.1(17)
C15E C16E C16F 121.7(17)
C15E C16E H16B 119.2
C16F C16E H16B 119.2
C16E C16F C19G 116.6(18)
C16E C16F C17E 123.1(18)
C19G C16F C17E 120.3(19)
C18E C17E C16F 122(2)
C18E C17E H17B 119.2
C16F C17E H17B 119.2
C17E C18E C19E 119(2)
C17E C18E H18B 120.4
C19E C18E H18B 120.4
O19E C19E C19F 129(2)
O19E C19E C18E 110.0(17)
C19F C19E C18E 120.4(18)
C19G C19F C11E 115.2(17)
C19G C19F C19E 120(2)
C11E C19F C19E 124(2)
C13F C19G C16F 123(2)
C13F C19G C19F 118.9(19)
C16F C19G C19F 118(2)
C19E O19E Be1 111.4(15)
C15E C20E H20D 109.5
C15E C20E H20E 109.5
H20D C20E H20E 109.5
C15E C20E H20F 109.5
H20D C20E H20F 109.5
H20E C20E H20F 109.5

loop_
_geom_bond_atom_site_label_1
_geom_bond_atom_site_label_2
_geom_bond_distance
B1 O1 1.459(3)
B1 O11 1.470(3)
B1 O19 1.487(3)
B1 O9 1.489(3)
O1 C1 1.343(3)
C1 C2 1.402(3)
C1 C9A 1.413(3)
C2 C3 1.373(4)
C2 H2A 0.9500
C3 C3A 1.426(4)
C3 H3A 0.9500
C3A C4 1.406(4)
C3A C9B 1.418(3)
C4 C5 1.396(4)
C4 H4A 0.9500
C5 C6 1.394(3)
C5 C10 1.512(4)
C6 C6A 1.405(4)
C6 H6A 0.9500
C6A C9B 1.417(3)
C6A C7 1.423(3)
C7 C8 1.368(3)
C7 H7A 0.9500
C8 C9 1.403(12)
C8 H8A 0.9500
C9 O9 1.337(3)
C9 C9A 1.413(3)
C9A C9B 1.411(3)
C10 H10A 0.9800
C10 H10B 0.9800
C10 H10C 0.9800
O11 C11 1.336(3)
C11 C12 1.405(3)
C11 C19A 1.418(3)
C12 C13 1.370(3)
C12 H12A 0.9500
C13 C13A 1.427(3)
C13 H13A 0.9500
C13A C14 1.403(3)
C13A C19B 1.419(3)
C14 C15 1.394(3)
C14 H14A 0.9500
C15 C16 1.394(3)
C15 C20 1.503(4)
C16 C16A 1.404(3)
C16 H16A 0.9500
C16A C19B 1.424(3)
C16A C17 1.429(3)
C17 C18 1.371(3)
C17 H17A 0.9500
C18 C19 1.411(3)
C18 H18A 0.9500
C19 O19 1.341(3)
C19 C19A 1.417(3)
C19A C19B 1.411(3)
C20 H20A 0.9800
C20 H20B 0.9800
C20 H20C 0.9800
Be1 O1E 1.602(5)
Be1 O11E 1.606(5)
Be1 O19E 1.620(5)
Be1 O9E 1.621(5)
O1E C1E 1.294(5)
C1E C9F 1.426(5)
C1E C2E 1.431(5)
C2E C3E 1.358(5)
C2E H2E 0.9500
C3E C3F 1.432(5)
C3E H3E 0.9500
C3F C4E 1.397(5)
C3F C9G 1.415(5)
C4E C5E 1.392(5)
C4E H4E 0.9500
C5E C6E 1.392(5)
C5E C10E 1.509(5)
C6E C6F 1.397(5)
C6E H6E 0.9500
C6F C9G 1.414(5)
C6F C7E 1.430(5)
C7E C8E 1.355(5)
C7E H7E 0.9500
C8E C9E 1.41(4)
C8E H8E 0.9500
C9E O9E 1.293(5)
C9E C9F 1.426(5)
C9F C9G 1.420(5)
C10E H10D 0.9800
C10E H10E 0.9800
C10E H10F 0.9800
O11E C11E 1.290(5)
C11E C19F 1.426(5)
C11E C12E 1.433(5)
C12E C13E 1.357(5)
C12E H12B 0.9500
C13E C13F 1.434(5)
C13E H13B 0.9500
C13F C14E 1.397(5)
C13F C19G 1.417(5)
C14E C15E 1.394(5)
C14E H14B 0.9500
C15E C16E 1.394(5)
C15E C20E 1.509(5)
C16E C16F 1.400(5)
C16E H16B 0.9500
C16F C19G 1.417(5)
C16F C17E 1.435(5)
C17E C18E 1.356(5)
C17E H17B 0.9500
C18E C19E 1.435(4)
C18E H18B 0.9500
C19E O19E 1.289(5)
C19E C19F 1.427(5)
C19F C19G 1.422(5)
C20E H20D 0.9800
C20E H20E 0.9800
C20E H20F 0.9800

loop_
_geom_torsion_atom_site_label_1
_geom_torsion_atom_site_label_2
_geom_torsion_atom_site_label_3
_geom_torsion_atom_site_label_4
_geom_torsion
O11 B1 O1 C1 121.2(6)
O19 B1 O1 C1 -116.8(6)
O9 B1 O1 C1 2.2(7)
B1 O1 C1 C2 179.3(4)
B1 O1 C1 C9A 0.6(7)
O1 C1 C2 C3 -178.4(5)
C9A C1 C2 C3 0.3(4)
C1 C2 C3 C3A -0.6(4)
C2 C3 C3A C4 178.7(3)
C2 C3 C3A C9B 0.4(5)
C9B C3A C4 C5 -0.2(6)
C3 C3A C4 C5 -178.5(3)
C3A C4 C5 C6 0.3(6)
C3A C4 C5 C10 -179.1(7)
C4 C5 C6 C6A -0.4(6)
C10 C5 C6 C6A 179.0(7)
C5 C6 C6A C9B 0.4(6)
C5 C6 C6A C7 179.5(3)
C6 C6A C7 C8 -179.5(3)
C9B C6A C7 C8 -0.3(5)
C6A C7 C8 C9 1.1(5)
C7 C8 C9 O9 179.7(6)
C7 C8 C9 C9A -0.4(5)
O1 C1 C9A C9B 179.0(6)
C2 C1 C9A C9B 0.3(5)
O1 C1 C9A C9 -1.5(6)
C2 C1 C9A C9 179.7(3)
O9 C9 C9A C9B 178.9(6)
C8 C9 C9A C9B -1.0(5)
O9 C9 C9A C1 -0.6(7)
C8 C9 C9A C1 179.6(3)
C1 C9A C9B C6A -178.8(3)
C9 C9A C9B C6A 1.7(5)
C1 C9A C9B C3A -0.5(5)
C9 C9A C9B C3A -179.9(3)
C6 C6A C9B C9A 178.1(3)
C7 C6A C9B C9A -1.1(5)
C6 C6A C9B C3A -0.2(5)
C7 C6A C9B C3A -179.4(3)
C4 C3A C9B C9A -178.2(3)
C3 C3A C9B C9A 0.2(5)
C4 C3A C9B C6A 0.1(5)
C3 C3A C9B C6A 178.5(3)
C8 C9 O9 B1 -176.5(4)
C9A C9 O9 B1 3.6(8)
O1 B1 O9 C9 -4.4(7)
O11 B1 O9 C9 -124.0(7)
O19 B1 O9 C9 115.5(7)
O1 B1 O11 C11 156.8(8)
O19 B1 O11 C11 37.1(9)
O9 B1 O11 C11 -79.9(8)
B1 O11 C11 C12 165.7(5)
B1 O11 C11 C19A -19.8(14)
O11 C11 C12 C13 179.5(9)
C19A C11 C12 C13 4.5(8)
C11 C12 C13 C13A -1.0(9)
C12 C13 C13A C14 177.5(11)
C12 C13 C13A C19B -2.0(17)
C19B C13A C14 C15 -3(2)
C13 C13A C14 C15 177.9(13)
C13A C14 C15 C16 -1(2)
C13A C14 C15 C20 179.6(14)
C14 C15 C16 C16A 1(2)
C20 C15 C16 C16A -179.6(12)
C15 C16 C16A C19B 2.5(19)
C15 C16 C16A C17 -178.4(13)
C16 C16A C17 C18 -179.3(12)
C19B C16A C17 C18 -0.2(18)
C16A C17 C18 C19 3.5(18)
C17 C18 C19 O19 179.1(11)
C17 C18 C19 C19A -5.5(17)
O19 C19 C19A C19B 180.0(13)
C18 C19 C19A C19B 4.3(19)
O19 C19 C19A C11 0.6(17)
C18 C19 C19A C11 -175.1(11)
O11 C11 C19A C19B -179.7(13)
C12 C11 C19A C19B -5.1(16)
O11 C11 C19A C19 -0.3(18)
C12 C11 C19A C19 174.3(9)
C19 C19A C19B C13A -177.2(14)
C11 C19A C19B C13A 2(2)
C19 C19A C19B C16A -1(2)
C11 C19A C19B C16A 178.3(12)
C14 C13A C19B C19A -178.2(14)
C13 C13A C19B C19A 1(2)
C14 C13A C19B C16A 6(2)
C13 C13A C19B C16A -174.7(12)
C16 C16A C19B C19A 178.2(13)
C17 C16A C19B C19A -1.0(19)
C16 C16A C19B C13A -6(2)
C17 C16A C19B C13A 175.2(13)
C18 C19 O19 B1 -164.4(9)
C19A C19 O19 B1 20.2(13)
O1 B1 O19 C19 -158.9(7)
O11 B1 O19 C19 -39.4(8)
O9 B1 O19 C19 77.7(7)
O11E Be1 O1E C1E 124.0(17)
O19E Be1 O1E C1E -113.9(17)
O9E Be1 O1E C1E 4.9(18)
Be1 O1E C1E C9F 0(2)
Be1 O1E C1E C2E 176.6(10)
O1E C1E C2E C3E -177.1(14)
C9F C1E C2E C3E 0.0(3)
C1E C2E C3E C3F 0.0(3)
C2E C3E C3F C4E -180.0(4)
C2E C3E C3F C9G 0.0(6)
C9G C3F C4E C5E 0.0(9)
C3E C3F C4E C5E 180.0(5)
C3F C4E C5E C6E 0.0(9)
C3F C4E C5E C10E -179.8(19)
C4E C5E C6E C6F -0.1(9)
C10E C5E C6E C6F 179.7(18)
C5E C6E C6F C9G 0.0(9)
C5E C6E C6F C7E -180.0(6)
C6E C6F C7E C8E 179.9(6)
C9G C6F C7E C8E -0.1(9)
C6F C7E C8E C9E 0.3(9)
C7E C8E C9E O9E 178.6(18)
C7E C8E C9E C9F -0.2(9)
O1E C1E C9F C9G 176.7(17)
C2E C1E C9F C9G 0.0(6)
O1E C1E C9F C9E -3.3(18)
C2E C1E C9F C9E -180.0(3)
O9E C9E C9F C9G -178.6(19)
C8E C9E C9F C9G 0.1(8)
O9E C9E C9F C1E 1(2)
C8E C9E C9F C1E -179.9(5)
C6E C6F C9G C3F 0.0(8)
C7E C6F C9G C3F -179.9(5)
C6E C6F C9G C9F 180.0(5)
C7E C6F C9G C9F 0.0(8)
C4E C3F C9G C6F -0.1(8)
C3E C3F C9G C6F 180.0(5)
C4E C3F C9G C9F 180.0(5)
C3E C3F C9G C9F 0.0(7)
C1E C9F C9G C6F -180.0(5)
C9E C9F C9G C6F 0.0(9)
C1E C9F C9G C3F 0.0(8)
C9E C9F C9G C3F 179.9(5)
C8E C9E O9E Be1 -174.8(11)
C9F C9E O9E Be1 4(3)
O1E Be1 O9E C9E -7(2)
O11E Be1 O9E C9E -129(2)
O19E Be1 O9E C9E 114.5(19)
O1E Be1 O11E C11E 156(3)
O19E Be1 O11E C11E 32(3)
O9E Be1 O11E C11E -84(3)
Be1 O11E C11E C19F -12(4)
Be1 O11E C11E C12E 156.5(15)
O11E C11E C12E C13E -171(3)
C19F C11E C12E C13E -5(2)
C11E C12E C13E C13F 1(2)
C12E C13E C13F C14E -178(3)
C12E C13E C13F C19G -2(5)
C19G C13F C14E C15E 6(6)
C13E C13F C14E C15E -178(3)
C13F C14E C15E C16E -7(6)
C13F C14E C15E C20E 175(4)
C14E C15E C16E C16F 4(5)
C20E C15E C16E C16F -178(3)
C15E C16E C16F C19G -1(5)
C15E C16E C16F C17E -179(3)
C16E C16F C17E C18E -178(3)
C19G C16F C17E C18E 4(5)
C16F C17E C18E C19E -1(5)
C17E C18E C19E O19E 171(3)
C17E C18E C19E C19F 2(5)
O11E C11E C19F C19G 177(3)
C12E C11E C19F C19G 9(4)
O11E C11E C19F C19E -15(5)
C12E C11E C19F C19E 177(2)
O19E C19E C19F C19G -173(4)
C18E C19E C19F C19G -6(5)
O19E C19E C19F C11E 20(6)
C18E C19E C19F C11E -173(3)
C14E C13F C19G C16F -4(6)
C13E C13F C19G C16F -180(4)
C14E C13F C19G C19F -177(4)
C13E C13F C19G C19F 7(6)
C16E C16F C19G C13F 1(6)
C17E C16F C19G C13F 179(4)
C16E C16F C19G C19F 175(3)
C17E C16F C19G C19F -7(5)
C11E C19F C19G C13F -9(5)
C19E C19F C19G C13F -178(4)
C11E C19F C19G C16F 177(3)
C19E C19F C19G C16F 8(6)
C19F C19E O19E Be1 4(4)
C18E C19E O19E Be1 -164(2)
O1E Be1 O19E C19E -149.1(19)
O11E Be1 O19E C19E -24(2)
O9E Be1 O19E C19E 92.0(19)
